data_4037085
loop_
_publ_author_name
'Meng, Lingxing'

_publ_section_title
;
 Total Synthesis of (-)-Carinatine A and (+)-Lycopladine A.
;
_journal_issue 17
_journal_name_full 'The Journal of organic chemistry'
_journal_page_first 7784
_journal_page_last 7789
_journal_paper_doi 10.1021/acs.joc.6b01435
_journal_volume 81
_journal_year 2016
_chemical_absolute_configuration rmad
_chemical_formula_moiety 'C16 H22 O3'
_chemical_formula_sum 'C16 H22 O3'
_chemical_formula_weight 262.33
_space_group_crystal_system monoclinic
_space_group_IT_number 4
_space_group_name_Hall 'P 2yb'
_space_group_name_H-M_alt 'P 1 21 1'
_atom_sites_solution_hydrogens geom
_atom_sites_solution_primary direct
_audit_creation_date 2015-06-01
_audit_creation_method
;
Olex2 1.2
(compiled 2015.01.26 svn.r3150 for OlexSys, GUI svn.r4998)
;
_cell_angle_alpha 90
_cell_angle_beta 101.141(4)
_cell_angle_gamma 90
_cell_formula_units_Z 2
_cell_length_a 7.946(2)
_cell_length_b 11.256(3)
_cell_length_c 8.207(2)
_cell_measurement_reflns_used 2182
_cell_measurement_temperature 130
_cell_measurement_theta_max 29.01
_cell_measurement_theta_min 2.53
_cell_volume 720.2(3)
_computing_cell_refinement 'SAINT v7.68A (Bruker, 2009)'
_computing_data_reduction 'SAINT v7.68A (Bruker, 2009)'
_computing_molecular_graphics 'Olex2 (Dolomanov et al., 2009)'
_computing_publication_material 'Olex2 (Dolomanov et al., 2009)'
_computing_structure_refinement 'XL (Sheldrick, 2008)'
_computing_structure_solution 'ShelXS (Sheldrick, 2008)'
_diffrn_ambient_temperature 130
_diffrn_measured_fraction_theta_full 1.000
_diffrn_measured_fraction_theta_max 0.992
_diffrn_measurement_device_type 'Bruker APEX-II CCD'
_diffrn_measurement_method '\f and \w scans'
_diffrn_radiation_monochromator graphite
_diffrn_radiation_type MoK\a
_diffrn_radiation_wavelength 0.71073
_diffrn_reflns_av_R_equivalents 0.0303
_diffrn_reflns_av_unetI/netI 0.0542
_diffrn_reflns_Laue_measured_fraction_full 1.000
_diffrn_reflns_Laue_measured_fraction_max 0.992
_diffrn_reflns_limit_h_max 10
_diffrn_reflns_limit_h_min -11
_diffrn_reflns_limit_k_max 14
_diffrn_reflns_limit_k_min -16
_diffrn_reflns_limit_l_max 11
_diffrn_reflns_limit_l_min -11
_diffrn_reflns_number 7046
_diffrn_reflns_point_group_measured_fraction_full 0.974
_diffrn_reflns_point_group_measured_fraction_max 0.931
_diffrn_reflns_theta_full 25.242
_diffrn_reflns_theta_max 30.441
_diffrn_reflns_theta_min 2.529
_diffrn_standards_number 0
_exptl_absorpt_coefficient_mu 0.082
_exptl_absorpt_correction_T_max 0.7461
_exptl_absorpt_correction_T_min 0.5518
_exptl_absorpt_correction_type multi-scan
_exptl_absorpt_process_details
'SADABS-2008/1 (Bruker,2008) was used for absorption correction. wR2(int) was 0.0742 before and 0.0474 after correction. The Ratio of minimum to maximum transmission is 0.7396. The \l/2 correction factor is 0.0015.'
_exptl_crystal_colour colourless
_exptl_crystal_colour_primary colourless
_exptl_crystal_density_diffrn 1.210
_exptl_crystal_description block
_exptl_crystal_F_000 284
_exptl_crystal_size_max 0.2
_exptl_crystal_size_mid 0.15
_exptl_crystal_size_min 0.1
_refine_diff_density_max 0.482
_refine_diff_density_min -0.169
_refine_diff_density_rms 0.047
_refine_ls_abs_structure_details
;
 Flack x determined using 1347 quotients [(I+)-(I-)]/[(I+)+(I-)]
 (Parsons, Flack and Wagner, Acta Cryst. B69 (2013) 249-259).
;
_refine_ls_abs_structure_Flack -1.4(8)
_refine_ls_extinction_method none
_refine_ls_goodness_of_fit_ref 1.029
_refine_ls_hydrogen_treatment constr
_refine_ls_matrix_type full
_refine_ls_number_parameters 174
_refine_ls_number_reflns 4082
_refine_ls_number_restraints 1
_refine_ls_restrained_S_all 1.029
_refine_ls_R_factor_all 0.0584
_refine_ls_R_factor_gt 0.0475
_refine_ls_shift/su_max 0.004
_refine_ls_shift/su_mean 0.000
_refine_ls_structure_factor_coef Fsqd
_refine_ls_weighting_details 'w=1/[\s^2^(Fo^2^)+(0.0690P)^2^] where P=(Fo^2^+2Fc^2^)/3'
_refine_ls_weighting_scheme calc
_refine_ls_wR_factor_gt 0.1148
_refine_ls_wR_factor_ref 0.1224
_reflns_Friedel_coverage 0.794
_reflns_Friedel_fraction_full 0.944
_reflns_Friedel_fraction_max 0.864
_reflns_number_gt 3468
_reflns_number_total 4082
_reflns_threshold_expression 'I > 2\s(I)'
_cod_data_source_file jo6b01435_si_003.cif
_cod_data_source_block mo_dm15450_0m
_cod_original_cell_volume 720.3(3)
_cod_database_code 4037085
_shelxl_version_number 2014-3
_shelx_space_group_comment
;
The symmetry employed for this shelxl refinement is uniquely defined
by the following loop, which should always be used as a source of
symmetry information in preference to the above space-group names.
They are only intended as comments.
;
_shelx_estimated_absorpt_t_max 0.992
_shelx_estimated_absorpt_t_min 0.984
_olex2_refinement_description
;
1. Fixed Uiso
 At 1.2 times of:
  All C(H) groups, All C(H,H) groups
 At 1.5 times of:
  All C(H,H,H) groups, All O(H) groups
2.a Ternary CH refined with riding coordinates:
 C2(H2A), C9(H9)
2.b Secondary CH2 refined with riding coordinates:
 C1(H1A,H1B), C3(H3A,H3B), C8(H8A,H8B), C10(H10A,H10B), C13(H13A,H13B)
2.c Aromatic/amide H refined with riding coordinates:
 C11(H11), C14(H14)
2.d X=CH2 refined with riding coordinates:
 C12(H12A,H12B), C15(H15A,H15B)
2.e Idealised Me refined as rotating group:
 C16(H16A,H16B,H16C)
2.f Idealised tetrahedral OH refined as rotating group:
 O2(H2)
;
_olex2_submission_special_instructions 'No special instructions were received'

loop_
_space_group_symop_operation_xyz
'x, y, z'
'-x, y+1/2, -z'

loop_
_atom_site_label
_atom_site_type_symbol
_atom_site_fract_x
_atom_site_fract_y
_atom_site_fract_z
_atom_site_U_iso_or_equiv
_atom_site_adp_type
_atom_site_occupancy
_atom_site_site_symmetry_order
_atom_site_calc_flag
_atom_site_refinement_flags_posn
O1 O 0.9540(2) 0.84961(16) 0.3942(2) 0.0324(4) Uani 1 1 d .
O2 O 1.0541(2) 0.83716(15) 0.1058(2) 0.0267(4) Uani 1 1 d .
H2 H 1.0635 0.8103 0.2026 0.040 Uiso 1 1 calc GR
O3 O 1.3009(2) 1.01101(19) 0.2455(3) 0.0390(5) Uani 1 1 d .
C1 C 0.7586(3) 1.17658(19) 0.3269(3) 0.0228(4) Uani 1 1 d .
H1A H 0.7932 1.2596 0.3560 0.027 Uiso 1 1 calc R
H1B H 0.6387 1.1781 0.2648 0.027 Uiso 1 1 calc R
C2 C 0.7647(3) 1.1065(2) 0.4867(3) 0.0247(5) Uani 1 1 d .
H2A H 0.8825 1.1141 0.5559 0.030 Uiso 1 1 calc R
C3 C 0.7297(3) 0.9743(2) 0.4463(3) 0.0249(4) Uani 1 1 d .
H3A H 0.7429 0.9282 0.5508 0.030 Uiso 1 1 calc R
H3B H 0.6105 0.9642 0.3849 0.030 Uiso 1 1 calc R
C4 C 0.8526(3) 0.92847(19) 0.3432(3) 0.0224(4) Uani 1 1 d .
C5 C 0.8494(3) 0.99119(18) 0.1767(3) 0.0182(4) Uani 1 1 d .
C6 C 1.0120(3) 0.95934(19) 0.1047(3) 0.0207(4) Uani 1 1 d .
C7 C 1.1503(3) 1.0351(2) 0.2143(3) 0.0246(4) Uani 1 1 d .
C8 C 1.0670(3) 1.1409(2) 0.2798(3) 0.0261(5) Uani 1 1 d .
H8A H 1.1098 1.2159 0.2395 0.031 Uiso 1 1 calc R
H8B H 1.0921 1.1414 0.4027 0.031 Uiso 1 1 calc R
C9 C 0.8730(3) 1.12725(19) 0.2134(3) 0.0206(4) Uani 1 1 d .
H9 H 0.8444 1.1704 0.1051 0.025 Uiso 1 1 calc R
C10 C 0.9974(3) 1.0006(2) -0.0766(3) 0.0234(4) Uani 1 1 d .
H10A H 0.8977 0.9610 -0.1464 0.028 Uiso 1 1 calc R
H10B H 0.9761 1.0873 -0.0826 0.028 Uiso 1 1 calc R
C11 C 1.1553(3) 0.9740(2) -0.1456(3) 0.0276(5) Uani 1 1 d .
H11 H 1.2071 0.8983 -0.1228 0.033 Uiso 1 1 calc R
C12 C 1.2268(3) 1.0490(3) -0.2361(3) 0.0339(6) Uani 1 1 d .
H12A H 1.1782 1.1255 -0.2613 0.041 Uiso 1 1 calc R
H12B H 1.3268 1.0264 -0.2759 0.041 Uiso 1 1 calc R
C13 C 0.6761(3) 0.9651(2) 0.0602(3) 0.0213(4) Uani 1 1 d .
H13A H 0.5826 0.9997 0.1092 0.026 Uiso 1 1 calc R
H13B H 0.6745 1.0049 -0.0476 0.026 Uiso 1 1 calc R
C14 C 0.6415(3) 0.8352(2) 0.0300(3) 0.0256(4) Uani 1 1 d .
H14 H 0.7194 0.7907 -0.0202 0.031 Uiso 1 1 calc R
C15 C 0.5091(3) 0.7794(2) 0.0691(3) 0.0297(5) Uani 1 1 d .
H15A H 0.4291 0.8217 0.1194 0.036 Uiso 1 1 calc R
H15B H 0.4936 0.6969 0.0470 0.036 Uiso 1 1 calc R
C16 C 0.6368(3) 1.1563(3) 0.5851(3) 0.0331(6) Uani 1 1 d .
H16A H 0.5202 1.1481 0.5200 0.050 Uiso 1 1 calc GR
H16B H 0.6616 1.2404 0.6091 0.050 Uiso 1 1 calc GR
H16C H 0.6461 1.1124 0.6896 0.050 Uiso 1 1 calc GR

loop_
_atom_site_aniso_label
_atom_site_aniso_U_11
_atom_site_aniso_U_22
_atom_site_aniso_U_33
_atom_site_aniso_U_23
_atom_site_aniso_U_13
_atom_site_aniso_U_12
O1 0.0329(9) 0.0300(9) 0.0352(9) 0.0104(7) 0.0089(7) 0.0106(7)
O2 0.0265(8) 0.0214(8) 0.0341(9) 0.0009(7) 0.0105(7) 0.0056(6)
O3 0.0161(8) 0.0518(12) 0.0478(11) -0.0123(9) 0.0030(7) 0.0031(8)
C1 0.0210(10) 0.0213(10) 0.0277(11) -0.0018(9) 0.0088(8) 0.0011(8)
C2 0.0201(10) 0.0318(12) 0.0229(11) -0.0012(9) 0.0057(8) -0.0002(8)
C3 0.0210(10) 0.0302(11) 0.0249(10) 0.0055(9) 0.0075(8) 0.0001(9)
C4 0.0186(10) 0.0219(10) 0.0268(11) 0.0024(8) 0.0044(8) -0.0028(8)
C5 0.0153(9) 0.0170(9) 0.0232(10) 0.0011(7) 0.0059(7) 0.0004(7)
C6 0.0169(9) 0.0195(9) 0.0270(10) 0.0001(8) 0.0075(8) 0.0013(7)
C7 0.0187(10) 0.0285(11) 0.0274(11) -0.0019(9) 0.0066(8) -0.0024(8)
C8 0.0192(10) 0.0270(11) 0.0341(12) -0.0049(9) 0.0098(9) -0.0050(9)
C9 0.0196(9) 0.0187(9) 0.0250(10) 0.0003(8) 0.0083(8) -0.0007(8)
C10 0.0193(10) 0.0253(10) 0.0261(11) -0.0008(9) 0.0060(8) 0.0012(8)
C11 0.0255(11) 0.0282(12) 0.0309(12) -0.0030(9) 0.0098(9) 0.0027(9)
C12 0.0246(11) 0.0426(14) 0.0368(14) -0.0022(11) 0.0120(10) -0.0050(10)
C13 0.0167(9) 0.0229(10) 0.0249(10) 0.0012(8) 0.0052(8) 0.0006(8)
C14 0.0210(10) 0.0256(11) 0.0302(11) -0.0045(9) 0.0047(8) -0.0012(9)
C15 0.0241(11) 0.0267(11) 0.0370(13) 0.0003(10) 0.0029(9) -0.0047(9)
C16 0.0291(12) 0.0432(15) 0.0297(12) -0.0015(11) 0.0127(10) 0.0030(10)

loop_
_atom_type_symbol
_atom_type_description
_atom_type_scat_dispersion_real
_atom_type_scat_dispersion_imag
_atom_type_scat_source
C C 0.0033 0.0016 'International Tables Vol C Tables 4.2.6.8 and 6.1.1.4'
H H 0.0000 0.0000 'International Tables Vol C Tables 4.2.6.8 and 6.1.1.4'
O O 0.0106 0.0060 'International Tables Vol C Tables 4.2.6.8 and 6.1.1.4'

loop_
_geom_angle_atom_site_label_1
_geom_angle_atom_site_label_2
_geom_angle_atom_site_label_3
_geom_angle
C6 O2 H2 109.5
H1A C1 H1B 107.6
C2 C1 H1A 108.6
C2 C1 H1B 108.6
C2 C1 C9 114.44(19)
C9 C1 H1A 108.6
C9 C1 H1B 108.6
C1 C2 H2A 108.4
C1 C2 C3 109.93(19)
C3 C2 H2A 108.4
C16 C2 C1 110.7(2)
C16 C2 H2A 108.4
C16 C2 C3 111.0(2)
C2 C3 H3A 109.6
C2 C3 H3B 109.6
H3A C3 H3B 108.2
C4 C3 C2 110.11(18)
C4 C3 H3A 109.6
C4 C3 H3B 109.6
O1 C4 C3 121.0(2)
O1 C4 C5 122.6(2)
C3 C4 C5 116.32(19)
C4 C5 C6 111.02(17)
C4 C5 C9 107.35(17)
C4 C5 C13 108.83(17)
C6 C5 C9 102.72(16)
C13 C5 C6 115.19(17)
C13 C5 C9 111.37(17)
O2 C6 C5 115.61(17)
O2 C6 C7 113.21(18)
O2 C6 C10 105.81(17)
C7 C6 C5 101.63(17)
C7 C6 C10 108.02(17)
C10 C6 C5 112.49(17)
O3 C7 C6 124.6(2)
O3 C7 C8 125.9(2)
C8 C7 C6 109.44(18)
C7 C8 H8A 110.6
C7 C8 H8B 110.6
C7 C8 C9 105.81(19)
H8A C8 H8B 108.7
C9 C8 H8A 110.6
C9 C8 H8B 110.6
C1 C9 C5 114.21(17)
C1 C9 C8 114.91(19)
C1 C9 H9 107.8
C5 C9 H9 107.8
C8 C9 C5 103.91(17)
C8 C9 H9 107.8
C6 C10 H10A 109.0
C6 C10 H10B 109.0
H10A C10 H10B 107.8
C11 C10 C6 113.06(18)
C11 C10 H10A 109.0
C11 C10 H10B 109.0
C10 C11 H11 117.8
C12 C11 C10 124.4(2)
C12 C11 H11 117.8
C11 C12 H12A 120.0
C11 C12 H12B 120.0
H12A C12 H12B 120.0
C5 C13 H13A 108.8
C5 C13 H13B 108.8
H13A C13 H13B 107.7
C14 C13 C5 113.62(18)
C14 C13 H13A 108.8
C14 C13 H13B 108.8
C13 C14 H14 118.2
C15 C14 C13 123.6(2)
C15 C14 H14 118.2
C14 C15 H15A 120.0
C14 C15 H15B 120.0
H15A C15 H15B 120.0
C2 C16 H16A 109.5
C2 C16 H16B 109.5
C2 C16 H16C 109.5
H16A C16 H16B 109.5
H16A C16 H16C 109.5
H16B C16 H16C 109.5

loop_
_geom_bond_atom_site_label_1
_geom_bond_atom_site_label_2
_geom_bond_distance
O1 C4 1.217(3)
O2 H2 0.8400
O2 C6 1.415(3)
O3 C7 1.205(3)
C1 H1A 0.9900
C1 H1B 0.9900
C1 C2 1.523(3)
C1 C9 1.527(3)
C2 H2A 1.0000
C2 C3 1.538(3)
C2 C16 1.522(3)
C3 H3A 0.9900
C3 H3B 0.9900
C3 C4 1.502(3)
C4 C5 1.534(3)
C5 C6 1.562(3)
C5 C9 1.565(3)
C5 C13 1.546(3)
C6 C7 1.537(3)
C6 C10 1.542(3)
C7 C8 1.511(3)
C8 H8A 0.9900
C8 H8B 0.9900
C8 C9 1.540(3)
C9 H9 1.0000
C10 H10A 0.9900
C10 H10B 0.9900
C10 C11 1.503(3)
C11 H11 0.9500
C11 C12 1.323(4)
C12 H12A 0.9500
C12 H12B 0.9500
C13 H13A 0.9900
C13 H13B 0.9900
C13 C14 1.499(3)
C14 H14 0.9500
C14 C15 1.317(3)
C15 H15A 0.9500
C15 H15B 0.9500
C16 H16A 0.9800
C16 H16B 0.9800
C16 H16C 0.9800

loop_
_geom_hbond_atom_site_label_D
_geom_hbond_atom_site_label_H
_geom_hbond_atom_site_label_A
_geom_hbond_distance_DH
_geom_hbond_distance_HA
_geom_hbond_distance_DA
_geom_hbond_angle_DHA
O2 H2 O1 0.84 1.99 2.643(2) 134.1

loop_
_geom_torsion_atom_site_label_1
_geom_torsion_atom_site_label_2
_geom_torsion_atom_site_label_3
_geom_torsion_atom_site_label_4
_geom_torsion
O1 C4 C5 C6 -11.6(3)
O1 C4 C5 C9 -123.2(2)
O1 C4 C5 C13 116.2(2)
O2 C6 C7 O3 28.0(3)
O2 C6 C7 C8 -150.20(19)
O2 C6 C10 C11 -54.7(2)
O3 C7 C8 C9 -176.4(2)
C1 C2 C3 C4 54.8(2)
C2 C1 C9 C5 50.5(3)
C2 C1 C9 C8 -69.4(3)
C2 C3 C4 O1 117.7(2)
C2 C3 C4 C5 -58.9(2)
C3 C4 C5 C6 164.94(18)
C3 C4 C5 C9 53.4(2)
C3 C4 C5 C13 -67.3(2)
C4 C5 C6 O2 47.3(2)
C4 C5 C6 C7 -75.76(19)
C4 C5 C6 C10 168.97(17)
C4 C5 C9 C1 -47.4(2)
C4 C5 C9 C8 78.6(2)
C4 C5 C13 C14 -58.0(2)
C5 C6 C7 O3 152.7(2)
C5 C6 C7 C8 -25.5(2)
C5 C6 C10 C11 178.16(18)
C5 C13 C14 C15 119.5(3)
C6 C5 C9 C1 -164.51(18)
C6 C5 C9 C8 -38.6(2)
C6 C5 C13 C14 67.4(2)
C6 C7 C8 C9 1.8(3)
C6 C10 C11 C12 -136.7(3)
C7 C6 C10 C11 66.8(2)
C7 C8 C9 C1 148.3(2)
C7 C8 C9 C5 22.8(2)
C9 C1 C2 C3 -52.6(2)
C9 C1 C2 C16 -175.58(19)
C9 C5 C6 O2 161.74(17)
C9 C5 C6 C7 38.7(2)
C9 C5 C6 C10 -76.6(2)
C9 C5 C13 C14 -176.14(18)
C10 C6 C7 O3 -88.8(3)
C10 C6 C7 C8 93.0(2)
C13 C5 C6 O2 -77.0(2)
C13 C5 C6 C7 159.99(18)
C13 C5 C6 C10 44.7(2)
C13 C5 C9 C1 71.6(2)
C13 C5 C9 C8 -162.41(18)
C16 C2 C3 C4 177.62(19)
